data_7152328
loop_
_publ_author_name
'Martins, Nelson'
'Mateus, Nuno'
'Vinci, Daniele'
'Saidi, Ourida'
'Brigas, Amadeu'
'Bacsa, John'
'Xiao, Jianliang'

_publ_section_title
;
 Another side of the oxazaphospholidine oxide chiral ortho-directing group
;
_journal_issue 20
_journal_name_full 'Organic &amp; Biomolecular Chemistry'
_journal_page_first 4036
_journal_paper_doi 10.1039/c2ob25187f
_journal_volume 10
_journal_year 2012
_chemical_absolute_configuration rmad
_chemical_compound_source 'synthesis as described'
_chemical_formula_moiety 'C20 H22 Fe N O2 P'
_chemical_formula_sum 'C20 H22 Fe N O2 P'
_chemical_formula_weight 395.21
_chemical_name_systematic
;
?
;
_space_group_IT_number 19
_symmetry_cell_setting orthorhombic
_symmetry_Int_Tables_number 19
_symmetry_space_group_name_Hall 'P 2ac 2ab'
_symmetry_space_group_name_H-M 'P 21 21 21'
_atom_sites_solution_hydrogens geom
_atom_sites_solution_primary direct
_atom_sites_solution_secondary difmap
_audit_creation_method SHELXL-97
_cell_angle_alpha 90.00
_cell_angle_beta 90.00
_cell_angle_gamma 90.00
_cell_formula_units_Z 4
_cell_length_a 5.8170(3)
_cell_length_b 12.8442(7)
_cell_length_c 23.6728(13)
_cell_measurement_reflns_used 7902
_cell_measurement_temperature 180(2)
_cell_measurement_theta_max 32.2
_cell_measurement_theta_min 2.6
_cell_volume 1768.71(16)
_computing_cell_refinement
;
CrysAlis RED, Oxford Diffraction Ltd.,
Version 1.171.24 beta (release 23.09.2004 CrysAlis171 .NET)
(compiled Sep 23 2004,08:58:26)
;
_computing_data_collection
;
CrysAlis CCD, Oxford Diffraction Ltd.,
Version 1.171.24 beta (release 23.09.2004 CrysAlis171 .NET)
(compiled Sep 23 2004,08:58:26)
;
_computing_data_reduction
;
CrysAlis RED, Oxford Diffraction Ltd.,
Version 1.171.24 beta (release 23.09.2004 CrysAlis171 .NET)
(compiled Sep 23 2004,08:58:26)
;
_computing_molecular_graphics 'Ortep-3 for Windows (Farrugia, 1997)'
_computing_publication_material 'WinGX publication routines (Farrugia, 1999)'
_computing_structure_refinement 'SHELXL-97 (Sheldrick, 1997)'
_computing_structure_solution 'SIR-97 (Altomare et al., 1997)'
_diffrn_ambient_temperature 180(2)
_diffrn_detector_area_resol_mean 8.2632
_diffrn_measured_fraction_theta_full 0.998
_diffrn_measured_fraction_theta_max 0.998
_diffrn_measurement_details
;
1 omega -54.00 61.00 1.0000 20.0000
omega____ theta____ kappa____ phi______ omega'___ theta'___ frames
- 30.0000 -79.0000 0.0000 0.0000 0.0000 115

2 omega -54.00 61.00 1.0000 20.0000
omega____ theta____ kappa____ phi______ omega'___ theta'___ frames
- 30.0000 -79.0000 90.0000 0.0000 0.0000 115

3 omega -54.00 61.00 1.0000 20.0000
omega____ theta____ kappa____ phi______ omega'___ theta'___ frames
- 30.0000 -79.0000 180.0000 0.0000 0.0000 115

4 omega -54.00 61.00 1.0000 20.0000
omega____ theta____ kappa____ phi______ omega'___ theta'___ frames
- 30.0000 -79.0000 270.0000 0.0000 0.0000 115

;
_diffrn_measurement_device_type 'Oxford-Diffraction XCALIBUR'
_diffrn_measurement_method '\w and \f'
_diffrn_orient_matrix_UB_11 0.0036964142
_diffrn_orient_matrix_UB_12 0.0330105662
_diffrn_orient_matrix_UB_13 -0.0239885337
_diffrn_orient_matrix_UB_21 0.1095074508
_diffrn_orient_matrix_UB_22 -0.0202630069
_diffrn_orient_matrix_UB_23 -0.0072179419
_diffrn_orient_matrix_UB_31 -0.0535067056
_diffrn_orient_matrix_UB_32 -0.0393614603
_diffrn_orient_matrix_UB_33 -0.0164380486
_diffrn_radiation_monochromator graphite
_diffrn_radiation_source 'fine-focus sealed tube'
_diffrn_radiation_type MoK\a
_diffrn_radiation_wavelength 0.71073
_diffrn_reflns_av_R_equivalents 0.0622
_diffrn_reflns_av_sigmaI/netI 0.0457
_diffrn_reflns_limit_h_max 8
_diffrn_reflns_limit_h_min -8
_diffrn_reflns_limit_k_max 17
_diffrn_reflns_limit_k_min -18
_diffrn_reflns_limit_l_max 30
_diffrn_reflns_limit_l_min -33
_diffrn_reflns_number 17933
_diffrn_reflns_theta_full 30.50
_diffrn_reflns_theta_max 30.51
_diffrn_reflns_theta_min 3.29
_diffrn_standards_decay_% 0.1
_exptl_absorpt_coefficient_mu 0.956
_exptl_absorpt_correction_T_max 0.7522
_exptl_absorpt_correction_T_min 0.5739
_exptl_absorpt_correction_type multi-scan
_exptl_absorpt_process_details
;
[c.f. r.h. blessing, acta cryst. (1995), a51, 33-38]
;
_exptl_crystal_colour yellow
_exptl_crystal_density_diffrn 1.484
_exptl_crystal_density_method 'not measured'
_exptl_crystal_description prism
_exptl_crystal_F_000 824
_exptl_crystal_size_max 0.56
_exptl_crystal_size_mid 0.4
_exptl_crystal_size_min 0.27
_refine_diff_density_max 0.309
_refine_diff_density_min -0.547
_refine_diff_density_rms 0.080
_refine_ls_abs_structure_details 'Flack H D (1983), Acta Cryst. A39, 876-881'
_refine_ls_abs_structure_Flack 0.008(10)
_refine_ls_extinction_method none
_refine_ls_goodness_of_fit_ref 1.063
_refine_ls_hydrogen_treatment constr
_refine_ls_matrix_type full
_refine_ls_number_parameters 228
_refine_ls_number_reflns 5386
_refine_ls_number_restraints 0
_refine_ls_restrained_S_all 1.063
_refine_ls_R_factor_all 0.0334
_refine_ls_R_factor_gt 0.0301
_refine_ls_shift/su_max 0.001
_refine_ls_shift/su_mean 0.000
_refine_ls_structure_factor_coef Fsqd
_refine_ls_weighting_details 'calc w=1/[\s^2^(Fo^2^)+(0.0368P)^2^+0.0000P] where P=(Fo^2^+2Fc^2^)/3'
_refine_ls_weighting_scheme calc
_refine_ls_wR_factor_gt 0.0711
_refine_ls_wR_factor_ref 0.0726
_reflns_number_gt 4949
_reflns_number_total 5386
_reflns_threshold_expression >2\s(I)
_cod_data_source_file c2ob25187f.txt
_cod_data_source_block lnm42
_cod_database_code 7152328

loop_
_symmetry_equiv_pos_as_xyz
'x, y, z'
'-x+1/2, -y, z+1/2'
'x+1/2, -y+1/2, -z'
'-x, y+1/2, -z+1/2'

loop_
_atom_site_label
_atom_site_type_symbol
_atom_site_fract_x
_atom_site_fract_y
_atom_site_fract_z
_atom_site_U_iso_or_equiv
_atom_site_adp_type
_atom_site_occupancy
_atom_site_symmetry_multiplicity
_atom_site_calc_flag
_atom_site_refinement_flags
Fe1 Fe 0.77208(4) 0.661023(16) 0.720446(8) 0.01543(6) Uani 1 1 d .
P1 P 0.67803(7) 0.85117(3) 0.621554(17) 0.01696(9) Uani 1 1 d .
N2 N 0.8753(2) 0.83009(11) 0.57355(6) 0.0189(3) Uani 1 1 d .
O1 O 0.7110(2) 0.97526(8) 0.62190(5) 0.0225(2) Uani 1 1 d .
O11 O 0.4394(2) 0.82004(10) 0.61059(5) 0.0289(3) Uani 1 1 d .
C1 C 0.7790(3) 0.80749(11) 0.68803(6) 0.0156(3) Uani 1 1 d .
C2 C 0.6480(3) 0.80460(12) 0.73953(7) 0.0189(3) Uani 1 1 d .
H2 H 0.4903 0.8224 0.7435 0.023 Uiso 1 1 calc R
C3 C 0.7962(3) 0.77038(12) 0.78320(7) 0.0222(3) Uani 1 1 d .
H3 H 0.7550 0.7622 0.8218 0.027 Uiso 1 1 calc R
C4 C 1.0154(3) 0.75039(13) 0.75991(7) 0.0210(3) Uani 1 1 d .
H4 H 1.1454 0.7253 0.7800 0.025 Uiso 1 1 calc R
C5 C 1.0085(3) 0.77422(12) 0.70121(7) 0.0176(3) Uani 1 1 d .
H5 H 1.1331 0.7690 0.6754 0.021 Uiso 1 1 calc R
C6 C 0.6241(4) 0.56322(15) 0.66368(9) 0.0354(5) Uani 1 1 d .
H6 H 0.5687 0.5820 0.6273 0.043 Uiso 1 1 calc R
C7 C 0.4952(3) 0.56431(14) 0.71450(9) 0.0330(4) Uani 1 1 d .
H7 H 0.3382 0.5835 0.7183 0.040 Uiso 1 1 calc R
C8 C 0.6421(4) 0.53180(14) 0.75844(9) 0.0302(4) Uani 1 1 d .
H8 H 0.6014 0.5256 0.7972 0.036 Uiso 1 1 calc R
C9 C 0.8605(3) 0.51006(13) 0.73504(9) 0.0305(4) Uani 1 1 d .
H9 H 0.9918 0.4866 0.7552 0.037 Uiso 1 1 calc R
C10 C 0.8492(4) 0.52942(14) 0.67641(9) 0.0328(5) Uani 1 1 d .
H10 H 0.9714 0.5212 0.6502 0.039 Uiso 1 1 calc R
C11 C 0.9406(3) 1.00134(12) 0.60217(7) 0.0178(3) Uani 1 1 d .
H11 H 1.0516 0.9858 0.6333 0.021 Uiso 1 1 calc R
C12 C 0.9876(3) 0.92510(12) 0.55350(6) 0.0179(3) Uani 1 1 d .
H12 H 1.1569 0.9128 0.5503 0.022 Uiso 1 1 calc R
C21 C 0.9471(4) 0.72931(14) 0.55195(8) 0.0262(4) Uani 1 1 d .
H21A H 0.9222 0.7269 0.5110 0.039 Uiso 1 1 calc R
H21B H 0.8569 0.6743 0.5702 0.039 Uiso 1 1 calc R
H21C H 1.1106 0.7187 0.5601 0.039 Uiso 1 1 calc R
C111 C 0.9539(3) 1.11598(13) 0.58935(7) 0.0200(3) Uani 1 1 d .
C112 C 1.1513(3) 1.15546(14) 0.56437(7) 0.0253(3) Uani 1 1 d .
H112 H 1.2736 1.1098 0.5547 0.030 Uiso 1 1 calc R
C113 C 1.1713(4) 1.26173(15) 0.55337(7) 0.0318(4) Uani 1 1 d .
H113 H 1.3052 1.2883 0.5355 0.038 Uiso 1 1 calc R
C114 C 0.9951(4) 1.32823(14) 0.56867(8) 0.0311(4) Uani 1 1 d .
H114 H 1.0094 1.4009 0.5620 0.037 Uiso 1 1 calc R
C115 C 0.7982(4) 1.28947(13) 0.59365(7) 0.0292(4) Uani 1 1 d .
H115 H 0.6774 1.3355 0.6040 0.035 Uiso 1 1 calc R
C116 C 0.7767(3) 1.18330(12) 0.60373(7) 0.0237(3) Uani 1 1 d .
H116 H 0.6403 1.1568 0.6205 0.028 Uiso 1 1 calc R
C121 C 0.8935(4) 0.95932(14) 0.49670(7) 0.0285(4) Uani 1 1 d .
H12A H 0.9026 0.9013 0.4699 0.043 Uiso 1 1 calc R
H12B H 0.9842 1.0180 0.4825 0.043 Uiso 1 1 calc R
H12C H 0.7327 0.9808 0.5010 0.043 Uiso 1 1 calc R

loop_
_atom_site_aniso_label
_atom_site_aniso_U_11
_atom_site_aniso_U_22
_atom_site_aniso_U_33
_atom_site_aniso_U_23
_atom_site_aniso_U_13
_atom_site_aniso_U_12
Fe1 0.01760(11) 0.01093(9) 0.01775(10) 0.00151(7) 0.00039(8) -0.00103(8)
P1 0.01449(18) 0.01757(18) 0.01881(18) 0.00508(14) 0.00160(14) 0.00179(15)
N2 0.0198(7) 0.0174(6) 0.0197(6) 0.0004(5) 0.0045(5) 0.0002(5)
O1 0.0243(6) 0.0165(5) 0.0266(6) 0.0064(4) 0.0109(5) 0.0057(5)
O11 0.0172(6) 0.0388(8) 0.0307(7) 0.0108(6) -0.0026(5) -0.0005(5)
C1 0.0177(7) 0.0108(6) 0.0181(7) 0.0016(5) 0.0042(6) -0.0023(6)
C2 0.0230(8) 0.0110(6) 0.0227(8) -0.0006(5) 0.0060(6) 0.0006(6)
C3 0.0316(9) 0.0196(7) 0.0155(7) 0.0007(5) 0.0010(7) -0.0027(7)
C4 0.0236(8) 0.0200(7) 0.0196(7) 0.0011(6) -0.0058(7) -0.0050(7)
C5 0.0175(8) 0.0161(7) 0.0190(7) 0.0007(6) -0.0003(6) -0.0023(6)
C6 0.0489(13) 0.0234(9) 0.0341(11) -0.0032(8) -0.0124(9) -0.0112(9)
C7 0.0220(9) 0.0195(8) 0.0576(13) -0.0013(8) -0.0013(9) -0.0065(7)
C8 0.0359(11) 0.0179(8) 0.0368(10) 0.0058(7) 0.0071(8) -0.0097(7)
C9 0.0324(10) 0.0132(7) 0.0460(12) 0.0059(7) -0.0035(8) 0.0000(7)
C10 0.0415(12) 0.0178(8) 0.0389(11) -0.0110(8) 0.0128(9) -0.0034(8)
C11 0.0188(8) 0.0184(7) 0.0161(7) 0.0026(6) 0.0016(6) 0.0013(6)
C12 0.0169(7) 0.0197(7) 0.0172(7) 0.0015(6) 0.0024(6) -0.0005(6)
C21 0.0295(10) 0.0215(8) 0.0277(9) -0.0037(6) 0.0048(8) 0.0009(7)
C111 0.0273(9) 0.0183(7) 0.0142(7) 0.0007(5) -0.0013(6) -0.0025(6)
C112 0.0269(9) 0.0248(8) 0.0240(8) -0.0013(7) 0.0011(6) -0.0062(8)
C113 0.0441(12) 0.0294(9) 0.0220(8) 0.0010(7) 0.0027(8) -0.0136(9)
C114 0.0502(12) 0.0188(8) 0.0243(8) 0.0005(7) -0.0023(8) -0.0115(9)
C115 0.0419(12) 0.0192(8) 0.0265(8) -0.0011(6) -0.0011(9) 0.0004(8)
C116 0.0285(9) 0.0211(7) 0.0214(7) 0.0020(5) -0.0001(7) -0.0007(7)
C121 0.0395(11) 0.0278(9) 0.0184(8) 0.0040(7) -0.0023(7) -0.0029(8)

loop_
_atom_type_symbol
_atom_type_description
_atom_type_scat_dispersion_real
_atom_type_scat_dispersion_imag
_atom_type_scat_source
C C 0.0033 0.0016 'International Tables Vol C Tables 4.2.6.8 and 6.1.1.4'
H H 0.0000 0.0000 'International Tables Vol C Tables 4.2.6.8 and 6.1.1.4'
N N 0.0061 0.0033 'International Tables Vol C Tables 4.2.6.8 and 6.1.1.4'
O O 0.0106 0.0060 'International Tables Vol C Tables 4.2.6.8 and 6.1.1.4'
P P 0.1023 0.0942 'International Tables Vol C Tables 4.2.6.8 and 6.1.1.4'
Fe Fe 0.3463 0.8444 'International Tables Vol C Tables 4.2.6.8 and 6.1.1.4'

loop_
_geom_angle_atom_site_label_1
_geom_angle_atom_site_label_2
_geom_angle_atom_site_label_3
_geom_angle
C6 Fe1 C2 123.92(8)
C6 Fe1 C1 109.34(7)
C2 Fe1 C1 41.46(6)
C6 Fe1 C8 68.30(9)
C2 Fe1 C8 120.70(8)
C1 Fe1 C8 158.43(7)
C6 Fe1 C9 68.29(8)
C2 Fe1 C9 156.47(8)
C1 Fe1 C9 160.20(7)
C8 Fe1 C9 40.66(8)
C6 Fe1 C10 40.63(9)
C2 Fe1 C10 161.07(8)
C1 Fe1 C10 124.81(7)
C8 Fe1 C10 68.33(9)
C9 Fe1 C10 40.57(9)
C6 Fe1 C7 40.78(9)
C2 Fe1 C7 106.72(8)
C1 Fe1 C7 123.62(8)
C8 Fe1 C7 40.50(8)
C9 Fe1 C7 68.35(8)
C10 Fe1 C7 68.47(8)
C6 Fe1 C4 160.30(9)
C2 Fe1 C4 68.61(7)
C1 Fe1 C4 68.88(7)
C8 Fe1 C4 120.84(8)
C9 Fe1 C4 106.37(8)
C10 Fe1 C4 123.14(8)
C7 Fe1 C4 156.77(8)
C6 Fe1 C3 158.85(9)
C2 Fe1 C3 40.61(7)
C1 Fe1 C3 68.77(6)
C8 Fe1 C3 105.32(7)
C9 Fe1 C3 120.83(8)
C10 Fe1 C3 157.69(8)
C7 Fe1 C3 121.44(8)
C4 Fe1 C3 40.34(7)
C6 Fe1 C5 125.12(8)
C2 Fe1 C5 69.17(7)
C1 Fe1 C5 41.16(7)
C8 Fe1 C5 157.73(8)
C9 Fe1 C5 122.89(7)
C10 Fe1 C5 109.08(7)
C7 Fe1 C5 161.01(8)
C4 Fe1 C5 40.63(6)
C3 Fe1 C5 68.25(7)
O11 P1 O1 112.61(8)
O11 P1 N2 119.67(8)
O1 P1 N2 94.82(7)
O11 P1 C1 112.61(8)
O1 P1 C1 105.68(7)
N2 P1 C1 109.39(8)
C21 N2 C12 120.02(13)
C21 N2 P1 126.37(12)
C12 N2 P1 113.58(11)
C11 O1 P1 109.69(10)
C5 C1 C2 107.51(14)
C5 C1 P1 126.56(12)
C2 C1 P1 125.84(13)
C5 C1 Fe1 70.18(8)
C2 C1 Fe1 69.24(8)
P1 C1 Fe1 128.48(8)
C3 C2 C1 107.71(15)
C3 C2 Fe1 70.38(9)
C1 C2 Fe1 69.30(8)
C4 C3 C2 108.72(14)
C4 C3 Fe1 69.77(9)
C2 C3 Fe1 69.01(9)
C3 C4 C5 108.46(15)
C3 C4 Fe1 69.89(10)
C5 C4 Fe1 69.86(9)
C4 C5 C1 107.58(15)
C4 C5 Fe1 69.51(10)
C1 C5 Fe1 68.66(9)
C10 C6 C7 108.22(18)
C10 C6 Fe1 69.88(11)
C7 C6 Fe1 69.92(11)
C8 C7 C6 107.60(18)
C8 C7 Fe1 69.54(11)
C6 C7 Fe1 69.31(11)
C7 C8 C9 108.32(18)
C7 C8 Fe1 69.96(11)
C9 C8 Fe1 69.75(10)
C10 C9 C8 107.97(18)
C10 C9 Fe1 69.73(10)
C8 C9 Fe1 69.59(11)
C9 C10 C6 107.89(19)
C9 C10 Fe1 69.70(11)
C6 C10 Fe1 69.49(11)
O1 C11 C111 109.72(13)
O1 C11 C12 104.92(13)
C111 C11 C12 117.58(13)
N2 C12 C121 111.58(14)
N2 C12 C11 102.05(12)
C121 C12 C11 114.56(14)
C112 C111 C116 119.44(16)
C112 C111 C11 119.07(16)
C116 C111 C11 121.45(16)
C111 C112 C113 120.42(18)
C114 C113 C112 119.60(18)
C115 C114 C113 120.27(17)
C114 C115 C116 120.11(19)
C111 C116 C115 120.14(18)

loop_
_geom_bond_atom_site_label_1
_geom_bond_atom_site_label_2
_geom_bond_distance
Fe1 C6 2.0309(19)
Fe1 C2 2.0313(15)
Fe1 C1 2.0322(14)
Fe1 C8 2.0335(18)
Fe1 C9 2.0356(17)
Fe1 C10 2.0360(18)
Fe1 C7 2.0389(19)
Fe1 C4 2.0477(17)
Fe1 C3 2.0493(16)
Fe1 C5 2.0524(16)
P1 O11 1.4675(14)
P1 O1 1.6054(12)
P1 N2 1.6375(14)
P1 C1 1.7710(16)
N2 C21 1.453(2)
N2 C12 1.463(2)
O1 C11 1.454(2)
C1 C5 1.436(2)
C1 C2 1.438(2)
C2 C3 1.416(2)
C3 C4 1.413(3)
C4 C5 1.423(2)
C6 C10 1.412(3)
C6 C7 1.418(3)
C7 C8 1.409(3)
C8 C9 1.414(3)
C9 C10 1.412(3)
C11 C111 1.505(2)
C11 C12 1.537(2)
C12 C121 1.517(2)
C111 C112 1.388(2)
C111 C116 1.388(2)
C112 C113 1.394(3)
C113 C114 1.383(3)
C114 C115 1.382(3)
C115 C116 1.390(2)
